data_7205149
loop_
_publ_author_name
'Wu, De-Hong'
'Ge, Jia-Zhen'
'Cai, Hong-Lin'
'Zhang, Wen'
'Xiong, Ren-Gen'

_publ_section_title
;
 Organic salt of hydrogen l-tartaric acid: a novel
 wide-temperature-range ferroelectrics with a reversible phase
 transition
;
_journal_issue 1
_journal_name_full CrystEngComm
_journal_page_first 319
_journal_paper_doi 10.1039/c0ce00109k
_journal_volume 13
_journal_year 2011
_chemical_absolute_configuration syn
_chemical_formula_moiety 'C8 H12 N, C4 H5 O6'
_chemical_formula_sum 'C12 H17 N O6'
_chemical_formula_weight 271.27
_chemical_name_systematic
;
?
;
_space_group_IT_number 1
_symmetry_cell_setting triclinic
_symmetry_space_group_name_Hall 'P 1'
_symmetry_space_group_name_H-M 'P 1'
_atom_sites_solution_hydrogens geom
_atom_sites_solution_primary direct
_atom_sites_solution_secondary difmap
_audit_creation_method SHELXL-97
_cell_angle_alpha 87.224(2)
_cell_angle_beta 82.128(2)
_cell_angle_gamma 71.9900(10)
_cell_formula_units_Z 2
_cell_length_a 6.1181(17)
_cell_length_b 7.4980(10)
_cell_length_c 15.0901(14)
_cell_measurement_reflns_used 1818
_cell_measurement_temperature 373(2)
_cell_measurement_theta_max 27.45
_cell_measurement_theta_min 3.53
_cell_volume 652.1(2)
_computing_cell_refinement CrystalClear
_computing_data_collection 'CrystalClear (Rigaku, 2005)'
_computing_data_reduction CrystalClear
_computing_molecular_graphics 'SHELXTL (Sheldrick, 2008)'
_computing_publication_material SHELXTL
_computing_structure_refinement 'SHELXL-97 (Sheldrick, 2008)'
_computing_structure_solution 'SHELXS-97 (Sheldrick, 2008)'
_diffrn_ambient_temperature 373(2)
_diffrn_detector_area_resol_mean 13.6612
_diffrn_measured_fraction_theta_full 0.989
_diffrn_measured_fraction_theta_max 0.989
_diffrn_measurement_device_type 'Mercury2 (2x2 bin mode)'
_diffrn_measurement_method CCD_Profile_fitting
_diffrn_radiation_monochromator graphite
_diffrn_radiation_source 'fine-focus sealed tube'
_diffrn_radiation_type MoK\a
_diffrn_radiation_wavelength 0.71073
_diffrn_reflns_av_R_equivalents 0.0325
_diffrn_reflns_av_sigmaI/netI 0.0422
_diffrn_reflns_limit_h_max 7
_diffrn_reflns_limit_h_min -7
_diffrn_reflns_limit_k_max 9
_diffrn_reflns_limit_k_min -9
_diffrn_reflns_limit_l_max 19
_diffrn_reflns_limit_l_min -19
_diffrn_reflns_number 7125
_diffrn_reflns_theta_full 27.43
_diffrn_reflns_theta_max 27.43
_diffrn_reflns_theta_min 2.86
_exptl_absorpt_coefficient_mu 0.111
_exptl_absorpt_correction_T_max 0.970
_exptl_absorpt_correction_T_min 0.962
_exptl_absorpt_correction_type multi-scan
_exptl_absorpt_process_details 'CrystalClear (Rigaku, 2005)'
_exptl_crystal_colour colorless
_exptl_crystal_density_diffrn 1.382
_exptl_crystal_density_method 'not measured'
_exptl_crystal_description block
_exptl_crystal_F_000 288
_exptl_crystal_size_max 0.36
_exptl_crystal_size_mid 0.32
_exptl_crystal_size_min 0.30
_refine_diff_density_max 0.149
_refine_diff_density_min -0.189
_refine_diff_density_rms 0.039
_refine_ls_abs_structure_details 'Flack H D (1983), Acta Cryst. A39, 876-881'
_refine_ls_abs_structure_Flack -10(10)
_refine_ls_extinction_method none
_refine_ls_goodness_of_fit_ref 1.035
_refine_ls_hydrogen_treatment constr
_refine_ls_matrix_type full
_refine_ls_number_parameters 353
_refine_ls_number_reflns 2942
_refine_ls_number_restraints 3
_refine_ls_restrained_S_all 1.034
_refine_ls_R_factor_all 0.0605
_refine_ls_R_factor_gt 0.0452
_refine_ls_shift/su_max 0.000
_refine_ls_shift/su_mean 0.000
_refine_ls_structure_factor_coef Fsqd
_refine_ls_weighting_details 'calc w=1/[\s^2^(Fo^2^)+(0.0496P)^2^+0.0000P] where P=(Fo^2^+2Fc^2^)/3'
_refine_ls_weighting_scheme calc
_refine_ls_wR_factor_gt 0.0945
_refine_ls_wR_factor_ref 0.1013
_reflns_number_gt 2280
_reflns_number_total 2942
_reflns_threshold_expression >2sigma(I)
_cod_data_source_file C0CE00109K.TXT
_cod_data_source_block wudh_HTP(373K)
_cod_database_code 7205149

loop_
_symmetry_equiv_pos_as_xyz
'x, y, z'

loop_
_atom_site_label
_atom_site_type_symbol
_atom_site_fract_x
_atom_site_fract_y
_atom_site_fract_z
_atom_site_U_iso_or_equiv
_atom_site_adp_type
_atom_site_occupancy
_atom_site_symmetry_multiplicity
_atom_site_calc_flag
_atom_site_refinement_flags
_atom_site_disorder_assembly
_atom_site_disorder_group
C1 C 0.4037(19) 0.9929(10) 0.7960(4) 0.156(4) Uani 1 1 d . . .
H1A H 0.3315 1.1216 0.7808 0.235 Uiso 1 1 calc R . .
H1B H 0.3995 0.9803 0.8598 0.235 Uiso 1 1 calc R . .
H1C H 0.3221 0.9160 0.7751 0.235 Uiso 1 1 calc R . .
C2 C 0.6391(13) 0.9347(8) 0.7549(3) 0.108(2) Uani 1 1 d . . .
H2A H 0.7108 0.8078 0.7751 0.130 Uiso 1 1 calc R . .
H2B H 0.7175 1.0138 0.7777 0.130 Uiso 1 1 calc R . .
C3 C 0.6882(11) 0.9372(6) 0.6523(3) 0.0715(12) Uani 1 1 d . . .
C4 C 0.9090(10) 0.8830(7) 0.6107(3) 0.0800(14) Uani 1 1 d . . .
H4 H 1.0295 0.8458 0.6457 0.096 Uiso 1 1 calc R . .
C5 C 0.9635(8) 0.8805(6) 0.5185(3) 0.0666(11) Uani 1 1 d . . .
H5 H 1.1172 0.8440 0.4923 0.080 Uiso 1 1 calc R . .
C6 C 0.7870(6) 0.9329(4) 0.4666(2) 0.0439(8) Uani 1 1 d . . .
C7 C 0.5597(7) 0.9915(6) 0.5056(3) 0.0616(11) Uani 1 1 d . . .
H7 H 0.4394 1.0300 0.4706 0.074 Uiso 1 1 calc R . .
C8 C 0.5139(9) 0.9920(7) 0.5988(3) 0.0776(13) Uani 1 1 d . . .
H8 H 0.3607 1.0306 0.6256 0.093 Uiso 1 1 calc R . .
C9 C 0.8823(14) 0.4077(9) 0.5528(4) 0.124(3) Uani 1 1 d . . .
H9A H 0.9657 0.4788 0.5774 0.186 Uiso 1 1 calc R . .
H9B H 0.8801 0.4350 0.4900 0.186 Uiso 1 1 calc R . .
H9C H 0.9572 0.2763 0.5611 0.186 Uiso 1 1 calc R . .
C10 C 0.6449(12) 0.4580(8) 0.5981(3) 0.0951(18) Uani 1 1 d . . .
H10A H 0.5691 0.3759 0.5762 0.114 Uiso 1 1 calc R . .
H10B H 0.5648 0.5847 0.5799 0.114 Uiso 1 1 calc R . .
C11 C 0.6100(9) 0.4498(6) 0.7002(3) 0.0630(11) Uani 1 1 d . . .
C12 C 0.3922(8) 0.5043(6) 0.7458(3) 0.0684(12) Uani 1 1 d . . .
H12 H 0.2665 0.5460 0.7135 0.082 Uiso 1 1 calc R . .
C13 C 0.3497(7) 0.5000(6) 0.8394(3) 0.0613(11) Uani 1 1 d . . .
H13 H 0.1988 0.5369 0.8686 0.074 Uiso 1 1 calc R . .
C14 C 0.5356(6) 0.4402(4) 0.8875(2) 0.0395(7) Uani 1 1 d . . .
C15 C 0.7566(6) 0.3839(5) 0.8442(2) 0.0523(9) Uani 1 1 d . . .
H15 H 0.8822 0.3422 0.8765 0.063 Uiso 1 1 calc R . .
C16 C 0.7916(8) 0.3896(6) 0.7513(3) 0.0679(12) Uani 1 1 d . . .
H16 H 0.9426 0.3516 0.7222 0.082 Uiso 1 1 calc R . .
C17 C 0.0932(6) 1.1518(4) 0.0716(2) 0.0414(8) Uani 1 1 d . . .
C18 C 0.0865(5) 0.9480(4) 0.0837(2) 0.0373(7) Uani 1 1 d . . .
H18 H 0.1014 0.9096 0.1461 0.045 Uiso 1 1 calc R . .
C19 C -0.1409(6) 0.9316(4) 0.0604(2) 0.0427(8) Uani 1 1 d . . .
H19 H -0.2649 0.9901 0.1081 0.051 Uiso 1 1 calc R . .
C20 C -0.1320(5) 0.7282(4) 0.0516(2) 0.0417(8) Uani 1 1 d . . .
C21 C 0.4787(6) 0.6515(4) 0.3196(2) 0.0371(7) Uani 1 1 d . . .
C22 C 0.4267(5) 0.4655(4) 0.3358(2) 0.0346(7) Uani 1 1 d . . .
H22 H 0.3162 0.4761 0.3903 0.042 Uiso 1 1 calc R . .
C23 C 0.3221(5) 0.4137(4) 0.2585(2) 0.0340(7) Uani 1 1 d . . .
H23 H 0.1738 0.5105 0.2540 0.041 Uiso 1 1 calc R . .
C24 C 0.2716(5) 0.2294(4) 0.2831(2) 0.0342(7) Uani 1 1 d . . .
N1 N 0.8371(4) 0.9314(4) 0.36898(18) 0.0404(6) Uani 1 1 d . . .
H1D H 0.7764 0.8523 0.3468 0.061 Uiso 1 1 calc R . .
H1E H 0.9898 0.8950 0.3531 0.061 Uiso 1 1 calc R . .
H1F H 0.7756 1.0462 0.3476 0.061 Uiso 1 1 calc R . .
N2 N 0.4928(5) 0.4365(4) 0.98568(17) 0.0434(7) Uani 1 1 d . . .
H2C H 0.4234 0.5526 1.0058 0.065 Uiso 1 1 calc R . .
H2D H 0.6270 0.3895 1.0076 0.065 Uiso 1 1 calc R . .
H2E H 0.4021 0.3653 1.0031 0.065 Uiso 1 1 calc R . .
O1 O -0.0660(4) 1.2759(3) 0.1153(2) 0.0673(8) Uani 1 1 d . . .
O2 O 0.2564(4) 1.1762(3) 0.02012(18) 0.0591(7) Uani 1 1 d . . .
O3 O 0.2748(4) 0.8278(3) 0.0275(2) 0.0574(7) Uani 1 1 d . . .
H3 H 0.3520 0.8897 0.0001 0.086 Uiso 1 1 calc R . .
O4 O -0.1918(6) 1.0280(4) -0.0205(2) 0.0706(8) Uani 1 1 d . . .
H4A H -0.2125 0.9569 -0.0558 0.106 Uiso 1 1 calc R . .
O5 O -0.0655(5) 0.6239(3) 0.11991(18) 0.0623(7) Uani 1 1 d . . .
H5A H -0.0647 0.5166 0.1114 0.093 Uiso 1 1 calc R . .
O6 O -0.1806(6) 0.6729(4) -0.0145(2) 0.0766(9) Uani 1 1 d . . .
O7 O 0.6787(4) 0.6507(3) 0.32389(18) 0.0506(6) Uani 1 1 d . . .
O8 O 0.3105(4) 0.7922(3) 0.30443(19) 0.0525(6) Uani 1 1 d . . .
O9 O 0.6325(4) 0.3192(3) 0.34813(18) 0.0494(6) Uani 1 1 d . . .
H9 H 0.7386 0.3638 0.3497 0.074 Uiso 1 1 calc R . .
O10 O 0.4643(4) 0.4090(3) 0.17599(15) 0.0445(5) Uani 1 1 d . . .
H10 H 0.6008 0.3634 0.1836 0.067 Uiso 1 1 calc R . .
O11 O 0.4192(4) 0.0811(3) 0.24299(18) 0.0476(6) Uani 1 1 d . . .
H11 H 0.3795 -0.0117 0.2586 0.071 Uiso 1 1 calc R . .
O12 O 0.1124(4) 0.2230(3) 0.33910(17) 0.0516(6) Uani 1 1 d . . .

loop_
_atom_site_aniso_label
_atom_site_aniso_U_11
_atom_site_aniso_U_22
_atom_site_aniso_U_33
_atom_site_aniso_U_23
_atom_site_aniso_U_13
_atom_site_aniso_U_12
C1 0.295(12) 0.115(6) 0.061(4) -0.009(4) 0.023(5) -0.084(7)
C2 0.201(7) 0.087(4) 0.054(3) 0.001(3) -0.011(4) -0.071(4)
C3 0.122(4) 0.051(2) 0.053(3) 0.0059(19) -0.022(3) -0.041(3)
C4 0.105(4) 0.070(3) 0.076(3) 0.013(2) -0.051(3) -0.029(3)
C5 0.062(2) 0.070(3) 0.070(3) 0.003(2) -0.026(2) -0.017(2)
C6 0.052(2) 0.0333(17) 0.052(2) 0.0039(14) -0.0117(17) -0.0191(15)
C7 0.056(2) 0.072(3) 0.058(3) 0.006(2) -0.012(2) -0.021(2)
C8 0.087(3) 0.085(3) 0.059(3) -0.003(2) 0.010(3) -0.032(3)
C9 0.207(7) 0.124(5) 0.049(3) -0.013(3) 0.025(4) -0.076(5)
C10 0.168(6) 0.083(3) 0.049(3) 0.000(2) -0.005(3) -0.063(4)
C11 0.100(3) 0.052(2) 0.044(2) 0.0028(17) -0.012(2) -0.033(2)
C12 0.081(3) 0.071(3) 0.056(3) 0.013(2) -0.029(2) -0.021(2)
C13 0.051(2) 0.065(3) 0.064(3) 0.007(2) -0.005(2) -0.014(2)
C14 0.0501(19) 0.0313(15) 0.0396(18) -0.0010(13) -0.0019(15) -0.0174(15)
C15 0.052(2) 0.061(2) 0.042(2) -0.0041(17) 0.0012(17) -0.0166(19)
C16 0.078(3) 0.075(3) 0.046(2) -0.008(2) 0.014(2) -0.025(2)
C17 0.0459(18) 0.0324(16) 0.049(2) -0.0002(14) -0.0030(16) -0.0172(15)
C18 0.0407(16) 0.0290(15) 0.0412(18) 0.0015(13) -0.0030(13) -0.0103(13)
C19 0.0375(17) 0.0309(15) 0.058(2) -0.0013(14) -0.0017(15) -0.0094(14)
C20 0.0353(16) 0.0366(17) 0.054(2) -0.0054(15) -0.0019(15) -0.0125(14)
C21 0.0432(18) 0.0244(14) 0.0451(18) -0.0047(12) -0.0013(14) -0.0136(14)
C22 0.0369(16) 0.0247(14) 0.0431(17) 0.0001(12) -0.0029(13) -0.0118(13)
C23 0.0347(15) 0.0244(14) 0.0433(18) 0.0014(12) -0.0049(13) -0.0097(12)
C24 0.0323(15) 0.0284(15) 0.0426(18) -0.0013(12) -0.0074(14) -0.0087(13)
N1 0.0405(15) 0.0311(13) 0.0523(17) 0.0033(12) -0.0078(13) -0.0147(12)
N2 0.0523(17) 0.0371(15) 0.0399(16) -0.0007(12) 0.0027(13) -0.0160(13)
O1 0.0653(17) 0.0299(13) 0.101(2) -0.0124(13) 0.0276(16) -0.0210(13)
O2 0.0653(16) 0.0462(14) 0.0699(19) -0.0081(12) 0.0175(14) -0.0331(13)
O3 0.0425(13) 0.0343(13) 0.087(2) -0.0088(12) 0.0126(13) -0.0067(11)
O4 0.0744(18) 0.0545(17) 0.089(2) 0.0265(15) -0.0406(17) -0.0205(15)
O5 0.095(2) 0.0377(13) 0.0672(18) 0.0081(12) -0.0231(16) -0.0342(15)
O6 0.104(2) 0.0653(18) 0.079(2) -0.0049(15) -0.0309(18) -0.0434(18)
O7 0.0455(13) 0.0325(12) 0.0806(17) -0.0014(11) -0.0134(12) -0.0192(11)
O8 0.0422(12) 0.0228(11) 0.0896(19) 0.0013(10) -0.0033(12) -0.0083(10)
O9 0.0483(13) 0.0260(11) 0.0798(17) 0.0114(11) -0.0283(13) -0.0128(10)
O10 0.0515(13) 0.0438(13) 0.0399(13) 0.0075(9) -0.0036(10) -0.0193(12)
O11 0.0501(14) 0.0270(11) 0.0626(15) -0.0054(10) 0.0097(12) -0.0136(11)
O12 0.0456(13) 0.0383(13) 0.0689(17) -0.0025(11) 0.0125(12) -0.0181(11)

loop_
_atom_type_symbol
_atom_type_description
_atom_type_scat_dispersion_real
_atom_type_scat_dispersion_imag
_atom_type_scat_source
C C 0.0033 0.0000 'International Tables Vol C Tables 4.2.6.8 and 6.1.1.4'
H H 0.0000 0.0000 'International Tables Vol C Tables 4.2.6.8 and 6.1.1.4'
N N 0.0061 0.0000 'International Tables Vol C Tables 4.2.6.8 and 6.1.1.4'
O O 0.0106 0.0000 'International Tables Vol C Tables 4.2.6.8 and 6.1.1.4'

loop_
_geom_angle_atom_site_label_1
_geom_angle_atom_site_label_2
_geom_angle_atom_site_label_3
_geom_angle
_geom_angle_site_symmetry_1
_geom_angle_site_symmetry_3
_geom_angle_publ_flag
C2 C1 H1A 109.5 . . ?
C2 C1 H1B 109.5 . . ?
H1A C1 H1B 109.5 . . ?
C2 C1 H1C 109.5 . . ?
H1A C1 H1C 109.5 . . ?
H1B C1 H1C 109.5 . . ?
C1 C2 C3 118.7(6) . . ?
C1 C2 H2A 107.6 . . ?
C3 C2 H2A 107.6 . . ?
C1 C2 H2B 107.6 . . ?
C3 C2 H2B 107.6 . . ?
H2A C2 H2B 107.1 . . ?
C4 C3 C8 117.1(4) . . ?
C4 C3 C2 120.5(5) . . ?
C8 C3 C2 122.4(5) . . ?
C3 C4 C5 123.0(5) . . ?
C3 C4 H4 118.5 . . ?
C5 C4 H4 118.5 . . ?
C6 C5 C4 118.8(4) . . ?
C6 C5 H5 120.6 . . ?
C4 C5 H5 120.6 . . ?
C5 C6 C7 120.5(4) . . ?
C5 C6 N1 120.5(3) . . ?
C7 C6 N1 119.0(3) . . ?
C6 C7 C8 118.5(4) . . ?
C6 C7 H7 120.7 . . ?
C8 C7 H7 120.7 . . ?
C3 C8 C7 122.1(5) . . ?
C3 C8 H8 119.0 . . ?
C7 C8 H8 119.0 . . ?
C10 C9 H9A 109.5 . . ?
C10 C9 H9B 109.5 . . ?
H9A C9 H9B 109.5 . . ?
C10 C9 H9C 109.5 . . ?
H9A C9 H9C 109.5 . . ?
H9B C9 H9C 109.5 . . ?
C9 C10 C11 117.9(6) . . ?
C9 C10 H10A 107.8 . . ?
C11 C10 H10A 107.8 . . ?
C9 C10 H10B 107.8 . . ?
C11 C10 H10B 107.8 . . ?
H10A C10 H10B 107.2 . . ?
C12 C11 C16 116.5(4) . . ?
C12 C11 C10 120.2(5) . . ?
C16 C11 C10 123.3(5) . . ?
C11 C12 C13 122.7(4) . . ?
C11 C12 H12 118.7 . . ?
C13 C12 H12 118.7 . . ?
C14 C13 C12 118.8(4) . . ?
C14 C13 H13 120.6 . . ?
C12 C13 H13 120.6 . . ?
C15 C14 C13 120.2(3) . . ?
C15 C14 N2 120.6(3) . . ?
C13 C14 N2 119.2(3) . . ?
C14 C15 C16 119.2(4) . . ?
C14 C15 H15 120.4 . . ?
C16 C15 H15 120.4 . . ?
C11 C16 C15 122.5(4) . . ?
C11 C16 H16 118.7 . . ?
C15 C16 H16 118.7 . . ?
O2 C17 O1 126.4(3) . . ?
O2 C17 C18 116.4(3) . . ?
O1 C17 C18 117.2(3) . . ?
O3 C18 C19 109.5(3) . . ?
O3 C18 C17 109.5(2) . . ?
C19 C18 C17 110.7(3) . . ?
O3 C18 H18 109.0 . . ?
C19 C18 H18 109.0 . . ?
C17 C18 H18 109.0 . . ?
O4 C19 C20 109.5(3) . . ?
O4 C19 C18 109.5(3) . . ?
C20 C19 C18 111.8(3) . . ?
O4 C19 H19 108.7 . . ?
C20 C19 H19 108.7 . . ?
C18 C19 H19 108.7 . . ?
O6 C20 O5 124.5(3) . . ?
O6 C20 C19 121.5(3) . . ?
O5 C20 C19 114.0(3) . . ?
O7 C21 O8 126.4(3) . . ?
O7 C21 C22 117.2(3) . . ?
O8 C21 C22 116.4(3) . . ?
O9 C22 C23 108.6(2) . . ?
O9 C22 C21 110.2(2) . . ?
C23 C22 C21 112.2(2) . . ?
O9 C22 H22 108.6 . . ?
C23 C22 H22 108.6 . . ?
C21 C22 H22 108.6 . . ?
O10 C23 C22 112.0(2) . . ?
O10 C23 C24 113.8(2) . . ?
C22 C23 C24 107.6(2) . . ?
O10 C23 H23 107.7 . . ?
C22 C23 H23 107.7 . . ?
C24 C23 H23 107.7 . . ?
O12 C24 O11 123.5(3) . . ?
O12 C24 C23 121.3(3) . . ?
O11 C24 C23 115.1(3) . . ?
C6 N1 H1D 109.5 . . ?
C6 N1 H1E 109.5 . . ?
H1D N1 H1E 109.5 . . ?
C6 N1 H1F 109.5 . . ?
H1D N1 H1F 109.5 . . ?
H1E N1 H1F 109.5 . . ?
C14 N2 H2C 109.5 . . ?
C14 N2 H2D 109.5 . . ?
H2C N2 H2D 109.5 . . ?
C14 N2 H2E 109.5 . . ?
H2C N2 H2E 109.5 . . ?
H2D N2 H2E 109.5 . . ?
C18 O3 H3 109.5 . . ?
C19 O4 H4A 109.5 . . ?
C20 O5 H5A 109.5 . . ?
C22 O9 H9 109.5 . . ?
C23 O10 H10 109.5 . . ?
C24 O11 H11 109.5 . . ?

loop_
_geom_bond_atom_site_label_1
_geom_bond_atom_site_label_2
_geom_bond_distance
_geom_bond_site_symmetry_2
_geom_bond_publ_flag
C1 C2 1.429(11) . ?
C1 H1A 0.9600 . ?
C1 H1B 0.9600 . ?
C1 H1C 0.9600 . ?
C2 C3 1.536(7) . ?
C2 H2A 0.9700 . ?
C2 H2B 0.9700 . ?
C3 C4 1.356(7) . ?
C3 C8 1.375(7) . ?
C4 C5 1.385(7) . ?
C4 H4 0.9300 . ?
C5 C6 1.368(5) . ?
C5 H5 0.9300 . ?
C6 C7 1.377(5) . ?
C6 N1 1.464(4) . ?
C7 C8 1.396(6) . ?
C7 H7 0.9300 . ?
C8 H8 0.9300 . ?
C9 C10 1.461(10) . ?
C9 H9A 0.9600 . ?
C9 H9B 0.9600 . ?
C9 H9C 0.9600 . ?
C10 C11 1.527(6) . ?
C10 H10A 0.9700 . ?
C10 H10B 0.9700 . ?
C11 C12 1.362(7) . ?
C11 C16 1.387(6) . ?
C12 C13 1.401(6) . ?
C12 H12 0.9300 . ?
C13 C14 1.379(5) . ?
C13 H13 0.9300 . ?
C14 C15 1.366(5) . ?
C14 N2 1.469(4) . ?
C15 C16 1.389(6) . ?
C15 H15 0.9300 . ?
C16 H16 0.9300 . ?
C17 O2 1.233(4) . ?
C17 O1 1.253(4) . ?
C17 C18 1.543(4) . ?
C18 O3 1.422(4) . ?
C18 C19 1.523(4) . ?
C18 H18 0.9800 . ?
C19 O4 1.410(4) . ?
C19 C20 1.521(4) . ?
C19 H19 0.9800 . ?
C20 O6 1.205(4) . ?
C20 O5 1.296(4) . ?
C21 O7 1.232(4) . ?
C21 O8 1.263(4) . ?
C21 C22 1.525(4) . ?
C22 O9 1.419(4) . ?
C22 C23 1.523(4) . ?
C22 H22 0.9800 . ?
C23 O10 1.414(4) . ?
C23 C24 1.525(4) . ?
C23 H23 0.9800 . ?
C24 O12 1.210(4) . ?
C24 O11 1.309(4) . ?
N1 H1D 0.8900 . ?
N1 H1E 0.8900 . ?
N1 H1F 0.8900 . ?
N2 H2C 0.8900 . ?
N2 H2D 0.8900 . ?
N2 H2E 0.8900 . ?
O3 H3 0.8200 . ?
O4 H4A 0.8200 . ?
O5 H5A 0.8200 . ?
O9 H9 0.8200 . ?
O10 H10 0.8200 . ?
O11 H11 0.8200 . ?

loop_
_geom_hbond_atom_site_label_D
_geom_hbond_atom_site_label_H
_geom_hbond_atom_site_label_A
_geom_hbond_distance_DH
_geom_hbond_distance_HA
_geom_hbond_distance_DA
_geom_hbond_angle_DHA
_geom_hbond_site_symmetry_A
N1 H1D O7 0.89 1.85 2.723(3) 165.9 .
N1 H1E O8 0.89 1.93 2.808(3) 170.8 1_655
N1 H1F O9 0.89 1.96 2.809(3) 158.5 1_565
N2 H2C O3 0.89 2.00 2.883(3) 169.4 1_556
N2 H2D O1 0.89 2.57 3.430(4) 162.9 1_646
N2 H2E O2 0.89 1.89 2.759(3) 166.8 1_546
O3 H3 O2 0.82 2.07 2.577(3) 119.7 .
O4 H4A O6 0.82 2.15 2.639(4) 118.6 .
O5 H5A O1 0.82 1.80 2.614(3) 169.1 1_545
O9 H9 O7 0.82 2.09 2.590(3) 118.7 .
O9 H9 O12 0.82 2.19 2.784(3) 129.5 1_655
O10 H10 O1 0.82 2.08 2.772(3) 142.5 1_645
O11 H11 O8 0.82 1.74 2.554(3) 172.6 1_545
O10 H10 O9 0.82 2.52 2.897(3) 109.8 .
C19 H19 O11 0.98 2.57 3.534(4) 169.5 1_465

loop_
_geom_torsion_atom_site_label_1
_geom_torsion_atom_site_label_2
_geom_torsion_atom_site_label_3
_geom_torsion_atom_site_label_4
_geom_torsion
_geom_torsion_site_symmetry_1
_geom_torsion_site_symmetry_2
_geom_torsion_site_symmetry_3
_geom_torsion_site_symmetry_4
_geom_torsion_publ_flag
C1 C2 C3 C4 -180.0(5) . . . . ?
C1 C2 C3 C8 -0.5(8) . . . . ?
C8 C3 C4 C5 -0.2(7) . . . . ?
C2 C3 C4 C5 179.3(4) . . . . ?
C3 C4 C5 C6 -0.8(7) . . . . ?
C4 C5 C6 C7 1.7(6) . . . . ?
C4 C5 C6 N1 -179.7(4) . . . . ?
C5 C6 C7 C8 -1.5(6) . . . . ?
N1 C6 C7 C8 179.9(4) . . . . ?
C4 C3 C8 C7 0.4(7) . . . . ?
C2 C3 C8 C7 -179.1(5) . . . . ?
C6 C7 C8 C3 0.4(7) . . . . ?
C9 C10 C11 C12 176.7(5) . . . . ?
C9 C10 C11 C16 -2.8(7) . . . . ?
C16 C11 C12 C13 -0.3(6) . . . . ?
C10 C11 C12 C13 -179.9(4) . . . . ?
C11 C12 C13 C14 0.7(7) . . . . ?
C12 C13 C14 C15 -0.9(6) . . . . ?
C12 C13 C14 N2 179.6(3) . . . . ?
C13 C14 C15 C16 0.7(5) . . . . ?
N2 C14 C15 C16 -179.8(3) . . . . ?
C12 C11 C16 C15 0.1(6) . . . . ?
C10 C11 C16 C15 179.7(4) . . . . ?
C14 C15 C16 C11 -0.3(6) . . . . ?
O2 C17 C18 O3 -2.2(4) . . . . ?
O1 C17 C18 O3 178.2(3) . . . . ?
O2 C17 C18 C19 -123.1(3) . . . . ?
O1 C17 C18 C19 57.3(4) . . . . ?
O3 C18 C19 O4 -75.0(3) . . . . ?
C17 C18 C19 O4 45.8(4) . . . . ?
O3 C18 C19 C20 46.5(4) . . . . ?
C17 C18 C19 C20 167.4(3) . . . . ?
O4 C19 C20 O6 -5.0(5) . . . . ?
C18 C19 C20 O6 -126.6(4) . . . . ?
O4 C19 C20 O5 174.0(3) . . . . ?
C18 C19 C20 O5 52.5(4) . . . . ?
O7 C21 C22 O9 -3.5(4) . . . . ?
O8 C21 C22 O9 177.6(3) . . . . ?
O7 C21 C22 C23 -124.7(3) . . . . ?
O8 C21 C22 C23 56.4(4) . . . . ?
O9 C22 C23 O10 -66.4(3) . . . . ?
C21 C22 C23 O10 55.7(3) . . . . ?
O9 C22 C23 C24 59.4(3) . . . . ?
C21 C22 C23 C24 -178.5(2) . . . . ?
O10 C23 C24 O12 -162.2(3) . . . . ?
C22 C23 C24 O12 73.1(4) . . . . ?
O10 C23 C24 O11 21.3(4) . . . . ?
C22 C23 C24 O11 -103.4(3) . . . . ?
